data_4129313
loop_
_publ_author_name
'Harada, Jun'
'Ohtani, Masaki'
'Takahashi, Yukihiro'
'Inabe, Tamotsu'

_publ_section_title
;
 Molecular motion, dielectric response, and phase transition of
 charge-transfer crystals: acquired dynamic and dielectric properties of
 polar molecules in crystals.
;
_journal_issue 13
_journal_name_full 'Journal of the American Chemical Society'
_journal_page_first 4477
_journal_page_last 4486
_journal_paper_doi 10.1021/jacs.5b00412
_journal_volume 137
_journal_year 2015
_chemical_formula_moiety 'Br4 C8 O3, C24 H12'
_chemical_formula_sum 'C32 H12 Br4 O3'
_chemical_formula_weight 764.06
_space_group_crystal_system monoclinic
_space_group_IT_number 14
_space_group_name_Hall '-P 2ybc'
_space_group_name_H-M_alt 'P 1 21/c 1'
_atom_sites_solution_hydrogens geom
_atom_sites_solution_primary direct
_audit_creation_date 2014-12-18
_audit_creation_method
;
Olex2 1.2
(compiled 2014.11.28 svn.r3106 for OlexSys, GUI svn.r4959)
;
_cell_angle_alpha 90
_cell_angle_beta 90.2420(10)
_cell_angle_gamma 90
_cell_formula_units_Z 2
_cell_length_a 7.8361(5)
_cell_length_b 9.6699(7)
_cell_length_c 15.7801(11)
_cell_measurement_reflns_used 9920
_cell_measurement_temperature 100
_cell_measurement_theta_max 27.520
_cell_measurement_theta_min 2.470
_cell_volume 1195.72(14)
_computing_cell_refinement 'Bruker SAINT v8.34A (Bruker, 2013)'
_computing_data_collection 'Bruker APEX2 2014.1-1 (Bruker, 2014)'
_computing_data_reduction 'Bruker SAINT v8.34A (Bruker, 2013)'
_computing_molecular_graphics 'Olex2 (Dolomanov et al., 2009)'
_computing_publication_material 'Olex2 (Dolomanov et al., 2009)'
_computing_structure_refinement 'ShelXL (Sheldrick, 2008)'
_computing_structure_solution 'ShelXT (Sheldrick, 2008)'
_diffrn_ambient_temperature 100
_diffrn_detector_area_resol_mean 8.3333
_diffrn_measured_fraction_theta_full 1.000
_diffrn_measured_fraction_theta_max 0.999
_diffrn_measurement_device_type 'Bruker APEX-II CCD'
_diffrn_measurement_method '\f and \w scans'
_diffrn_radiation_type MoK\a
_diffrn_radiation_wavelength 0.71073
_diffrn_reflns_av_R_equivalents 0.0220
_diffrn_reflns_av_unetI/netI 0.0136
_diffrn_reflns_Laue_measured_fraction_full 1.000
_diffrn_reflns_Laue_measured_fraction_max 0.999
_diffrn_reflns_limit_h_max 10
_diffrn_reflns_limit_h_min -10
_diffrn_reflns_limit_k_max 12
_diffrn_reflns_limit_k_min -12
_diffrn_reflns_limit_l_max 20
_diffrn_reflns_limit_l_min -20
_diffrn_reflns_number 17195
_diffrn_reflns_point_group_measured_fraction_full 1.000
_diffrn_reflns_point_group_measured_fraction_max 0.999
_diffrn_reflns_theta_full 25.242
_diffrn_reflns_theta_max 27.542
_diffrn_reflns_theta_min 2.470
_diffrn_source 'rotating-anode X-ray tube'
_diffrn_standards_number 0
_exptl_absorpt_coefficient_mu 6.770
_exptl_absorpt_correction_T_max 0.2329
_exptl_absorpt_correction_T_min 0.0981
_exptl_absorpt_correction_type multi-scan
_exptl_absorpt_process_details
'SADABS-2014/4 (Bruker,2014/4) was used for absorption correction. wR2(int) was 0.0996 before and 0.0321 after correction. The Ratio of minimum to maximum transmission is 0.4212. The \l/2 correction factor is Not present.'
_exptl_crystal_colour orange
_exptl_crystal_colour_primary orange
_exptl_crystal_density_diffrn 2.122
_exptl_crystal_description plate
_exptl_crystal_F_000 736
_exptl_crystal_size_max 0.56
_exptl_crystal_size_mid 0.2
_exptl_crystal_size_min 0.16
_refine_diff_density_max 0.377
_refine_diff_density_min -0.561
_refine_diff_density_rms 0.074
_refine_ls_extinction_method none
_refine_ls_goodness_of_fit_ref 1.047
_refine_ls_hydrogen_treatment constr
_refine_ls_matrix_type full
_refine_ls_number_parameters 208
_refine_ls_number_reflns 2751
_refine_ls_number_restraints 0
_refine_ls_restrained_S_all 1.047
_refine_ls_R_factor_all 0.0200
_refine_ls_R_factor_gt 0.0184
_refine_ls_shift/su_max 0.001
_refine_ls_shift/su_mean 0.000
_refine_ls_structure_factor_coef Fsqd
_refine_ls_weighting_details 'w=1/[\s^2^(Fo^2^)+(0.0255P)^2^+0.8500P] where P=(Fo^2^+2Fc^2^)/3'
_refine_ls_weighting_scheme calc
_refine_ls_wR_factor_gt 0.0477
_refine_ls_wR_factor_ref 0.0484
_reflns_Friedel_coverage 0.000
_reflns_number_gt 2601
_reflns_number_total 2751
_reflns_threshold_expression 'I > 2\s(I)'
_cod_data_source_file ja5b00412_si_002.cif
_cod_data_source_block coronene_TBPA_100K
_cod_database_code 4129313
_shelxl_version_number 2014/6
_shelx_space_group_comment
;
The symmetry employed for this shelxl refinement is uniquely defined
by the following loop, which should always be used as a source of
symmetry information in preference to the above space-group names.
They are only intended as comments.
;
_shelx_estimated_absorpt_t_max 0.411
_shelx_estimated_absorpt_t_min 0.116
_olex2_refinement_description
;
1. Fixed Uiso
 At 1.2 times of:
  All C(H) groups
2. Others
 Fixed Sof: Br2(0.5) Br3(0.5) O1(0.5) O2(0.5) O3(0.5) C1(0.5) C2(0.5)
3.a Aromatic/amide H refined with riding coordinates:
 C9(H9), C10(H10), C11(H11), C12(H12), C13(H13), C14(H14)
;
_olex2_submission_special_instructions 'No special instructions were received'

loop_
_space_group_symop_operation_xyz
'x, y, z'
'-x, y+1/2, -z+1/2'
'-x, -y, -z'
'x, -y-1/2, z-1/2'

loop_
_atom_site_label
_atom_site_type_symbol
_atom_site_fract_x
_atom_site_fract_y
_atom_site_fract_z
_atom_site_U_iso_or_equiv
_atom_site_adp_type
_atom_site_occupancy
_atom_site_site_symmetry_order
_atom_site_calc_flag
_atom_site_refinement_flags_posn
_atom_site_refinement_flags_occupancy
_atom_site_disorder_assembly
_atom_site_disorder_group
Br1 Br 0.66926(2) 0.47202(2) 0.31040(2) 0.02159(6) Uani 1 1 d . . . .
Br2 Br 0.65212(7) 0.18954(7) 0.43583(4) 0.01976(11) Uani 0.5 1 d . P A 1
Br3 Br 0.48329(6) 0.21691(6) 0.62443(4) 0.01912(10) Uani 0.5 1 d . P B 1
O1 O 0.3139(5) 0.8132(5) 0.5941(2) 0.0205(9) Uani 0.5 1 d . P C 2
O2 O 0.5465(4) 0.7771(4) 0.3389(2) 0.0233(8) Uani 0.5 1 d . P C 2
O3 O 0.4237(3) 0.8258(2) 0.46413(14) 0.0191(5) Uani 0.5 1 d . P C 2
C1 C 0.3801(5) 0.7568(5) 0.5385(3) 0.0166(7) Uani 0.5 1 d . P C 2
C2 C 0.5007(4) 0.7362(5) 0.4067(3) 0.0155(7) Uani 0.5 1 d . P C 2
C3 C 0.5736(2) 0.48816(19) 0.41850(10) 0.0202(3) Uani 1 1 d . . . .
C4 C 0.5643(2) 0.3750(2) 0.47225(10) 0.0219(3) Uani 1 1 d . . . .
C5 C 0.4914(2) 0.3863(2) 0.55280(10) 0.0218(3) Uani 1 1 d . . . .
C9 C 0.0143(2) 0.81891(19) 0.36753(12) 0.0259(4) Uani 1 1 d . . . .
H9 H 0.0380 0.8801 0.3220 0.031 Uiso 1 1 calc R . . .
C10 C 0.1542(2) 0.62623(19) 0.29034(10) 0.0218(3) Uani 1 1 d . . . .
H10 H 0.1762 0.6855 0.2436 0.026 Uiso 1 1 calc R . . .
C11 C 0.2056(2) 0.49214(18) 0.28692(10) 0.0210(3) Uani 1 1 d . . . .
H11 H 0.2640 0.4596 0.2382 0.025 Uiso 1 1 calc R . . .
C12 C 0.2260(2) 0.25902(18) 0.35350(11) 0.0239(3) Uani 1 1 d . . . .
H12 H 0.2839 0.2245 0.3051 0.029 Uiso 1 1 calc R . . .
C13 C 0.1951(2) 0.17289(18) 0.42001(13) 0.0272(4) Uani 1 1 d . . . .
H13 H 0.2331 0.0797 0.4175 0.033 Uiso 1 1 calc R . . .
C14 C 0.0709(2) 0.13292(18) 0.56345(13) 0.0292(4) Uani 1 1 d . . . .
H14 H 0.1070 0.0392 0.5622 0.035 Uiso 1 1 calc R . . .
C15 C 0.0682(2) 0.67962(17) 0.36234(10) 0.0183(3) Uani 1 1 d . . . .
C16 C 0.1733(2) 0.39948(17) 0.35522(10) 0.0175(3) Uani 1 1 d . . . .
C17 C 0.1069(2) 0.22007(16) 0.49312(11) 0.0211(3) Uani 1 1 d . . . .
C18 C 0.03453(18) 0.59016(16) 0.43112(9) 0.0140(3) Uani 1 1 d . . . .
C19 C 0.08701(19) 0.44952(15) 0.42736(9) 0.0138(3) Uani 1 1 d . . . .
C20 C 0.05303(19) 0.35941(15) 0.49648(10) 0.0145(3) Uani 1 1 d . . . .

loop_
_atom_site_aniso_label
_atom_site_aniso_U_11
_atom_site_aniso_U_22
_atom_site_aniso_U_33
_atom_site_aniso_U_23
_atom_site_aniso_U_13
_atom_site_aniso_U_12
Br1 0.02050(9) 0.03076(11) 0.01352(9) 0.00041(6) 0.00340(6) 0.00035(6)
Br2 0.0217(3) 0.0142(2) 0.0234(3) -0.0040(3) 0.0008(2) 0.00504(19)
Br3 0.0213(2) 0.0150(2) 0.0211(3) 0.0076(2) -0.0006(2) -0.00191(15)
O1 0.0226(19) 0.0176(15) 0.021(2) -0.0040(17) 0.0040(14) 0.0059(12)
O2 0.0285(16) 0.0232(15) 0.0183(17) 0.0120(16) 0.0026(13) -0.0039(11)
O3 0.0243(12) 0.0133(10) 0.0197(11) 0.0032(9) 0.0011(9) 0.0023(9)
C1 0.0161(17) 0.018(2) 0.0154(19) 0.0006(16) -0.0032(14) -0.0025(15)
C2 0.0141(15) 0.018(2) 0.014(2) 0.0012(15) -0.0001(13) -0.0024(14)
C3 0.0123(7) 0.0363(9) 0.0120(7) -0.0005(6) 0.0010(5) -0.0018(6)
C4 0.0123(7) 0.0371(10) 0.0162(7) -0.0002(7) -0.0020(6) -0.0022(6)
C5 0.0130(7) 0.0380(10) 0.0143(7) 0.0011(7) -0.0019(6) -0.0031(6)
C9 0.0282(9) 0.0211(8) 0.0284(9) 0.0121(7) 0.0036(7) 0.0022(7)
C10 0.0230(8) 0.0271(9) 0.0152(7) 0.0045(6) 0.0011(6) -0.0036(6)
C11 0.0211(8) 0.0286(9) 0.0133(7) -0.0037(6) 0.0035(6) -0.0044(6)
C12 0.0248(8) 0.0202(8) 0.0268(9) -0.0102(7) 0.0088(7) -0.0013(6)
C13 0.0303(9) 0.0131(8) 0.0384(10) -0.0061(7) 0.0113(8) 0.0017(6)
C14 0.0329(10) 0.0142(8) 0.0405(11) 0.0075(7) 0.0090(8) 0.0057(7)
C15 0.0177(7) 0.0194(8) 0.0179(7) 0.0045(6) -0.0002(6) -0.0014(6)
C16 0.0169(7) 0.0189(7) 0.0166(7) -0.0048(6) 0.0009(6) -0.0040(6)
C17 0.0218(8) 0.0133(7) 0.0283(9) 0.0000(6) 0.0048(6) 0.0010(6)
C18 0.0130(7) 0.0142(7) 0.0148(7) 0.0002(6) -0.0019(5) -0.0017(5)
C19 0.0125(7) 0.0144(7) 0.0143(7) -0.0030(5) -0.0017(5) -0.0021(5)
C20 0.0133(7) 0.0128(7) 0.0174(7) -0.0013(6) -0.0010(5) -0.0020(5)

loop_
_atom_type_symbol
_atom_type_description
_atom_type_scat_dispersion_real
_atom_type_scat_dispersion_imag
_atom_type_scat_source
C C 0.0033 0.0016 'International Tables Vol C Tables 4.2.6.8 and 6.1.1.4'
H H 0.0000 0.0000 'International Tables Vol C Tables 4.2.6.8 and 6.1.1.4'
O O 0.0106 0.0060 'International Tables Vol C Tables 4.2.6.8 and 6.1.1.4'
Br Br -0.2901 2.4595 'International Tables Vol C Tables 4.2.6.8 and 6.1.1.4'

loop_
_geom_angle_atom_site_label_1
_geom_angle_atom_site_label_2
_geom_angle_atom_site_label_3
_geom_angle
_geom_angle_site_symmetry_1
_geom_angle_site_symmetry_3
C2 O3 C1 111.0(4) . .
O1 C1 O3 121.6(4) . .
O1 C1 C4 133.0(4) . 3_666
C4 C1 O3 105.4(4) 3_666 .
O2 C2 O3 120.6(4) . .
O2 C2 C5 134.5(3) . 3_666
C5 C2 O3 104.9(3) 3_666 .
C4 C3 Br1 120.91(13) . .
C4 C3 C5 117.94(15) . 3_666
C5 C3 Br1 121.15(13) 3_666 .
C1 C4 C3 130.3(2) 3_666 .
C1 C4 C5 108.6(2) 3_666 .
C3 C4 Br2 120.75(12) . .
C3 C4 C5 121.08(17) . .
C5 C4 Br2 118.16(14) . .
C2 C5 C3 128.9(2) 3_666 3_666
C2 C5 C4 110.1(2) 3_666 .
C3 C5 Br3 121.30(12) 3_666 .
C3 C5 C4 120.98(17) 3_666 .
C4 C5 Br3 117.72(14) . .
C14 C9 H9 119.3 3_566 .
C14 C9 C15 121.31(16) 3_566 .
C15 C9 H9 119.3 . .
C11 C10 H10 119.3 . .
C11 C10 C15 121.35(15) . .
C15 C10 H10 119.3 . .
C10 C11 H11 119.5 . .
C10 C11 C16 121.08(15) . .
C16 C11 H11 119.5 . .
C13 C12 H12 119.4 . .
C13 C12 C16 121.14(15) . .
C16 C12 H12 119.4 . .
C12 C13 H13 119.4 . .
C12 C13 C17 121.16(16) . .
C17 C13 H13 119.4 . .
C9 C14 H14 119.3 3_566 .
C9 C14 C17 121.38(16) 3_566 .
C17 C14 H14 119.3 . .
C9 C15 C10 122.37(15) . .
C18 C15 C9 118.78(15) . .
C18 C15 C10 118.85(15) . .
C12 C16 C11 122.29(15) . .
C19 C16 C11 118.78(15) . .
C19 C16 C12 118.92(15) . .
C13 C17 C14 122.78(15) . .
C20 C17 C13 118.85(15) . .
C20 C17 C14 118.38(15) . .
C15 C18 C19 119.88(14) . .
C15 C18 C20 119.97(14) . 3_566
C20 C18 C19 120.15(13) 3_566 .
C16 C19 C18 120.06(14) . .
C16 C19 C20 120.02(14) . .
C20 C19 C18 119.92(13) . .
C17 C20 C18 120.17(14) . 3_566
C17 C20 C19 119.91(14) . .
C18 C20 C19 119.93(14) 3_566 .

loop_
_geom_bond_atom_site_label_1
_geom_bond_atom_site_label_2
_geom_bond_distance
_geom_bond_site_symmetry_2
Br1 C3 1.8726(16) .
Br2 C4 2.005(2) .
Br3 C5 1.9912(19) .
O1 C1 1.158(5) .
O2 C2 1.197(5) .
O3 C1 1.393(4) .
O3 C2 1.393(4) .
C1 C4 1.357(5) 3_666
C2 C5 1.347(5) 3_666
C3 C4 1.387(2) .
C3 C5 1.393(3) 3_666
C4 C1 1.357(5) 3_666
C4 C5 1.400(2) .
C5 C2 1.347(5) 3_666
C5 C3 1.393(3) 3_666
C9 H9 0.9500 .
C9 C14 1.362(3) 3_566
C9 C15 1.414(2) .
C10 H10 0.9500 .
C10 C11 1.359(3) .
C10 C15 1.420(2) .
C11 H11 0.9500 .
C11 C16 1.425(2) .
C12 H12 0.9500 .
C12 C13 1.362(3) .
C12 C16 1.420(2) .
C13 H13 0.9500 .
C13 C17 1.423(2) .
C14 C9 1.362(3) 3_566
C14 H14 0.9500 .
C14 C17 1.423(2) .
C15 C18 1.414(2) .
C16 C19 1.412(2) .
C17 C20 1.413(2) .
C18 C19 1.422(2) .
C18 C20 1.421(2) 3_566
C19 C20 1.422(2) .
C20 C18 1.421(2) 3_566

loop_
_geom_torsion_atom_site_label_1
_geom_torsion_atom_site_label_2
_geom_torsion_atom_site_label_3
_geom_torsion_atom_site_label_4
_geom_torsion
_geom_torsion_site_symmetry_1
_geom_torsion_site_symmetry_4
Br1 C3 C4 Br2 -0.27(19) . .
Br1 C3 C4 C1 2.0(3) . 3_666
Br1 C3 C4 C5 -179.39(12) . .
Br2 C4 C5 Br3 0.47(17) . .
Br2 C4 C5 C3 -179.29(12) . 3_666
C1 O3 C2 O2 179.7(4) . .
C1 O3 C2 C5 -1.8(3) . 3_666
C1 C4 C5 C2 -0.2(3) 3_666 3_666
C1 C4 C5 C3 178.7(2) 3_666 3_666
C2 O3 C1 O1 -179.7(4) . .
C2 O3 C1 C4 2.0(3) . 3_666
C3 C4 C5 Br3 179.60(12) . .
C3 C4 C5 C2 -179.1(2) . 3_666
C3 C4 C5 C3 -0.2(3) . 3_666
C5 C3 C4 Br2 179.26(12) 3_666 .
C5 C3 C4 C1 -178.5(2) 3_666 3_666
C5 C3 C4 C5 0.1(3) 3_666 .
C9 C14 C17 C13 -179.80(18) 3_566 .
C9 C14 C17 C20 0.4(3) 3_566 .
C9 C15 C18 C19 179.83(15) . .
C9 C15 C18 C20 0.4(2) . 3_566
C10 C11 C16 C12 -179.78(16) . .
C10 C11 C16 C19 -0.3(2) . .
C10 C15 C18 C19 0.1(2) . .
C10 C15 C18 C20 -179.28(14) . 3_566
C11 C10 C15 C9 179.66(17) . .
C11 C10 C15 C18 -0.7(2) . .
C11 C16 C19 C18 -0.2(2) . .
C11 C16 C19 C20 180.00(14) . .
C12 C13 C17 C14 179.41(18) . .
C12 C13 C17 C20 -0.8(3) . .
C12 C16 C19 C18 179.28(14) . .
C12 C16 C19 C20 -0.5(2) . .
C13 C12 C16 C11 179.34(17) . .
C13 C12 C16 C19 -0.2(3) . .
C13 C17 C20 C18 -179.65(15) . 3_566
C13 C17 C20 C19 0.2(2) . .
C14 C9 C15 C10 178.70(18) 3_566 .
C14 C9 C15 C18 -1.0(3) 3_566 .
C14 C17 C20 C18 0.1(2) . 3_566
C14 C17 C20 C19 179.94(16) . .
C15 C10 C11 C16 0.7(3) . .
C15 C18 C19 C16 0.3(2) . .
C15 C18 C19 C20 -179.94(14) . .
C16 C12 C13 C17 0.8(3) . .
C16 C19 C20 C17 0.5(2) . .
C16 C19 C20 C18 -179.71(14) . 3_566
C18 C19 C20 C17 -179.29(14) . .
C18 C19 C20 C18 0.5(2) . 3_566
C20 C18 C19 C16 179.71(14) 3_566 .
C20 C18 C19 C20 -0.5(2) 3_566 .
